data_7152998
loop_
_publ_author_name
'Chen, Lingzhu'
'Shen, Ruwei'
'Wu, Luling'
'Huang, Xian'

_publ_section_title
;
 Pd-catalyzed reaction of aryl halides and propargyl furylmethyl ethers: a
 novel pathway to functionalized dihydroisobenzofurans.
;
_journal_issue 35
_journal_name_full 'Organic &amp; biomolecular chemistry'
_journal_page_first 5954
_journal_page_last 5962
_journal_paper_doi 10.1039/c3ob27503e
_journal_volume 11
_journal_year 2013
_chemical_formula_moiety 'C22 H16 Br N O5'
_chemical_formula_sum 'C22 H16 Br N O5'
_chemical_formula_weight 454.27
_chemical_name_systematic
;
?
;
_space_group_IT_number 15
_symmetry_cell_setting monoclinic
_symmetry_space_group_name_Hall '-C 2yc'
_symmetry_space_group_name_H-M 'C 1 2/c 1'
_atom_sites_solution_hydrogens geom
_atom_sites_solution_primary direct
_atom_sites_solution_secondary difmap
_audit_creation_method SHELXL-97
_cell_angle_alpha 90.00
_cell_angle_beta 90.302(3)
_cell_angle_gamma 90.00
_cell_formula_units_Z 8
_cell_length_a 18.9332(7)
_cell_length_b 7.6655(2)
_cell_length_c 27.1733(11)
_cell_measurement_reflns_used 4981
_cell_measurement_temperature 293(2)
_cell_measurement_theta_max 29.2769
_cell_measurement_theta_min 2.8610
_cell_volume 3943.7(2)
_computing_cell_refinement 'CrysAlis PRO (Oxford Diffraction, 2009)'
_computing_data_collection 'CrysAlis PRO'
_computing_data_reduction 'CrysAlis PRO'
_computing_molecular_graphics 'OLEX2 (Dolomanov et al., 2009)'
_computing_publication_material OLEX2
_computing_structure_refinement 'SHELXL-97 (Sheldrick, 1997)'
_computing_structure_solution 'SHELXS-97 (Sheldrick, 1990)'
_diffrn_ambient_temperature 293(2)
_diffrn_detector_area_resol_mean 10.3592
_diffrn_measured_fraction_theta_full 0.999
_diffrn_measured_fraction_theta_max 0.999
_diffrn_measurement_device_type 'Xcalibur, Atlas, Gemini ultra'
_diffrn_measurement_method '\w scans'
_diffrn_radiation_monochromator graphite
_diffrn_radiation_source 'fine-focus sealed tube'
_diffrn_radiation_type MoK\a
_diffrn_radiation_wavelength 0.71073
_diffrn_reflns_av_R_equivalents 0.0284
_diffrn_reflns_av_sigmaI/netI 0.0297
_diffrn_reflns_limit_h_max 19
_diffrn_reflns_limit_h_min -22
_diffrn_reflns_limit_k_max 9
_diffrn_reflns_limit_k_min -9
_diffrn_reflns_limit_l_max 29
_diffrn_reflns_limit_l_min -32
_diffrn_reflns_number 13830
_diffrn_reflns_theta_full 25.34
_diffrn_reflns_theta_max 25.34
_diffrn_reflns_theta_min 2.87
_exptl_absorpt_coefficient_mu 2.119
_exptl_absorpt_correction_T_max 0.809
_exptl_absorpt_correction_T_min 0.521
_exptl_absorpt_correction_type multi-scan
_exptl_absorpt_process_details
;
CrysAlisPro, Oxford Diffraction Ltd.,
Empirical absorption correction using spherical harmonics,
implemented in SCALE3 ABSPACK scaling algorithm.
;
_exptl_crystal_colour colorless
_exptl_crystal_density_diffrn 1.530
_exptl_crystal_density_method 'not measured'
_exptl_crystal_description platelet
_exptl_crystal_F_000 1840
_exptl_crystal_size_max 0.49
_exptl_crystal_size_mid 0.26
_exptl_crystal_size_min 0.10
_refine_diff_density_max 0.522
_refine_diff_density_min -0.581
_refine_diff_density_rms 0.048
_refine_ls_extinction_method none
_refine_ls_goodness_of_fit_ref 1.026
_refine_ls_hydrogen_treatment constr
_refine_ls_matrix_type full
_refine_ls_number_parameters 263
_refine_ls_number_reflns 3605
_refine_ls_number_restraints 0
_refine_ls_restrained_S_all 1.026
_refine_ls_R_factor_all 0.0573
_refine_ls_R_factor_gt 0.0381
_refine_ls_shift/su_max 0.007
_refine_ls_shift/su_mean 0.000
_refine_ls_structure_factor_coef Fsqd
_refine_ls_weighting_details 'calc w=1/[\s^2^(Fo^2^)+(0.0373P)^2^+4.9078P] where P=(Fo^2^+2Fc^2^)/3'
_refine_ls_weighting_scheme calc
_refine_ls_wR_factor_gt 0.0841
_refine_ls_wR_factor_ref 0.0931
_reflns_number_gt 2774
_reflns_number_total 3605
_reflns_threshold_expression >2sigma(I)
_cod_data_source_file c3ob27503e.txt
_cod_data_source_block 100929_clz_100929
_cod_depositor_comments
;
The following automatic conversions were performed:

'_exptl_absorpt_correction_type' value 'multi-scan'' was replaced
with the value 'multi-scan' as specified in the replacement file
'src/cod-tools/trunk/data/replacement-values/replacement_values.lst'.

Automatic conversion script
Id: cif_fix_values 5376 2017-05-30 11:51:03Z andrius 
;
_cod_original_sg_symbol_H-M 'C 2/c'
_cod_database_code 7152998

loop_
_symmetry_equiv_pos_as_xyz
'x, y, z'
'-x, y, -z+1/2'
'x+1/2, y+1/2, z'
'-x+1/2, y+1/2, -z+1/2'
'-x, -y, -z'
'x, -y, z-1/2'
'-x+1/2, -y+1/2, -z'
'x+1/2, -y+1/2, z-1/2'

loop_
_atom_site_label
_atom_site_type_symbol
_atom_site_fract_x
_atom_site_fract_y
_atom_site_fract_z
_atom_site_U_iso_or_equiv
_atom_site_adp_type
_atom_site_occupancy
_atom_site_symmetry_multiplicity
_atom_site_calc_flag
_atom_site_refinement_flags
Br1 Br 0.25946(2) -0.09515(5) -0.062164(13) 0.07302(16) Uani 1 1 d .
O1 O -0.04191(10) 0.3191(2) 0.00644(6) 0.0428(5) Uani 1 1 d .
O2 O -0.04548(11) 0.0920(2) 0.16950(6) 0.0468(5) Uani 1 1 d .
O3 O -0.08717(14) 0.0934(3) 0.24661(8) 0.0693(7) Uani 1 1 d .
O4 O 0.19694(13) 1.0298(3) 0.15401(9) 0.0684(7) Uani 1 1 d .
O5 O 0.24146(13) 0.8915(3) 0.21540(9) 0.0683(6) Uani 1 1 d .
N1 N 0.20191(13) 0.9018(3) 0.18041(9) 0.0463(6) Uani 1 1 d .
C1 C 0.06606(16) 0.1245(3) -0.03281(9) 0.0398(6) Uani 1 1 d .
H1 H 0.0234 0.1369 -0.0496 0.048 Uiso 1 1 calc R
C2 C 0.12164(17) 0.0422(3) -0.05566(9) 0.0450(7) Uani 1 1 d .
H2 H 0.1170 0.0015 -0.0878 0.054 Uiso 1 1 calc R
C3 C 0.18381(16) 0.0212(4) -0.03039(10) 0.0457(7) Uani 1 1 d .
C4 C 0.19220(16) 0.0828(4) 0.01696(10) 0.0527(8) Uani 1 1 d .
H4 H 0.2348 0.0677 0.0337 0.063 Uiso 1 1 calc R
C5 C 0.13634(15) 0.1674(4) 0.03918(9) 0.0435(7) Uani 1 1 d .
H5 H 0.1418 0.2102 0.0710 0.052 Uiso 1 1 calc R
C6 C 0.07239(14) 0.1896(3) 0.01489(8) 0.0328(6) Uani 1 1 d .
C7 C 0.01229(14) 0.2732(3) 0.03814(9) 0.0328(6) Uani 1 1 d .
C8 C -0.00628(14) 0.3149(3) 0.08498(8) 0.0314(6) Uani 1 1 d .
C9 C -0.07541(15) 0.3897(3) 0.08228(10) 0.0390(6) Uani 1 1 d .
C10 C -0.09395(16) 0.3893(3) 0.03427(11) 0.0465(7) Uani 1 1 d .
H10 H -0.1366 0.4315 0.0219 0.056 Uiso 1 1 calc R
C11 C -0.11288(16) 0.4388(3) 0.12643(11) 0.0482(7) Uani 1 1 d .
H11 H -0.1539 0.5052 0.1243 0.058 Uiso 1 1 calc R
C12 C -0.08830(16) 0.3884(3) 0.16995(11) 0.0482(8) Uani 1 1 d .
H12 H -0.1115 0.4239 0.1983 0.058 Uiso 1 1 calc R
C13 C -0.02407(15) 0.2755(3) 0.17449(9) 0.0378(6) Uani 1 1 d .
H13 H -0.0019 0.2938 0.2067 0.045 Uiso 1 1 calc R
C14 C 0.03089(13) 0.3023(3) 0.13376(8) 0.0308(6) Uani 1 1 d .
H14 H 0.0619 0.1999 0.1331 0.037 Uiso 1 1 calc R
C15 C 0.07588(13) 0.4625(3) 0.14572(8) 0.0293(5) Uani 1 1 d .
C16 C 0.06544(15) 0.6199(3) 0.12158(9) 0.0389(6) Uani 1 1 d .
H16 H 0.0307 0.6286 0.0974 0.047 Uiso 1 1 calc R
C17 C 0.10617(15) 0.7642(3) 0.13321(10) 0.0406(6) Uani 1 1 d .
H17 H 0.0991 0.8697 0.1170 0.049 Uiso 1 1 calc R
C18 C 0.15711(14) 0.7493(3) 0.16892(9) 0.0348(6) Uani 1 1 d .
C19 C 0.16904(15) 0.5951(3) 0.19343(9) 0.0400(6) Uani 1 1 d .
H19 H 0.2039 0.5873 0.2175 0.048 Uiso 1 1 calc R
C20 C 0.12804(15) 0.4522(3) 0.18147(9) 0.0378(6) Uani 1 1 d .
H20 H 0.1356 0.3470 0.1977 0.045 Uiso 1 1 calc R
C21 C -0.07662(19) 0.0189(4) 0.20877(11) 0.0589(9) Uani 1 1 d .
C22 C -0.0955(3) -0.1657(4) 0.19790(15) 0.1113(19) Uani 1 1 d .
H22A H -0.0810 -0.1945 0.1651 0.167 Uiso 1 1 calc R
H22B H -0.1457 -0.1805 0.2007 0.167 Uiso 1 1 calc R
H22C H -0.0720 -0.2412 0.2209 0.167 Uiso 1 1 calc R

loop_
_atom_site_aniso_label
_atom_site_aniso_U_11
_atom_site_aniso_U_22
_atom_site_aniso_U_33
_atom_site_aniso_U_23
_atom_site_aniso_U_13
_atom_site_aniso_U_12
Br1 0.0558(3) 0.1068(3) 0.0566(2) -0.02805(19) 0.01363(17) 0.0053(2)
O1 0.0478(12) 0.0450(10) 0.0354(10) 0.0019(8) -0.0123(9) 0.0001(9)
O2 0.0768(15) 0.0307(9) 0.0332(10) -0.0059(7) 0.0164(9) -0.0164(9)
O3 0.108(2) 0.0567(13) 0.0437(12) -0.0138(10) 0.0343(12) -0.0273(12)
O4 0.0802(18) 0.0460(12) 0.0790(16) 0.0066(12) -0.0103(13) -0.0217(12)
O5 0.0631(16) 0.0699(15) 0.0717(15) -0.0090(12) -0.0243(13) -0.0165(12)
N1 0.0409(15) 0.0499(15) 0.0481(14) -0.0105(12) -0.0003(12) -0.0071(11)
C1 0.0532(19) 0.0367(14) 0.0296(13) 0.0005(11) -0.0093(12) -0.0018(12)
C2 0.066(2) 0.0430(15) 0.0262(13) -0.0064(11) 0.0007(14) -0.0066(14)
C3 0.050(2) 0.0545(17) 0.0329(14) -0.0075(12) 0.0078(13) -0.0041(14)
C4 0.0366(17) 0.083(2) 0.0379(16) -0.0113(14) -0.0015(13) 0.0013(15)
C5 0.0438(18) 0.0616(17) 0.0252(13) -0.0080(12) 0.0002(12) -0.0054(14)
C6 0.0421(17) 0.0301(12) 0.0263(12) 0.0025(10) -0.0013(11) -0.0078(11)
C7 0.0396(16) 0.0292(12) 0.0295(13) 0.0036(10) -0.0065(11) -0.0043(11)
C8 0.0387(16) 0.0241(11) 0.0312(13) 0.0006(10) -0.0015(11) -0.0047(11)
C9 0.0383(17) 0.0302(13) 0.0484(16) -0.0026(11) -0.0026(13) -0.0025(11)
C10 0.0401(18) 0.0423(15) 0.0571(19) -0.0007(13) -0.0108(14) 0.0037(13)
C11 0.0407(18) 0.0410(15) 0.063(2) -0.0084(13) 0.0068(15) 0.0016(13)
C12 0.054(2) 0.0389(15) 0.0514(18) -0.0136(13) 0.0199(15) -0.0065(13)
C13 0.0542(18) 0.0270(13) 0.0324(13) -0.0047(10) 0.0081(12) -0.0101(12)
C14 0.0390(16) 0.0267(12) 0.0267(12) -0.0014(9) 0.0015(11) 0.0001(10)
C15 0.0353(15) 0.0294(12) 0.0233(12) -0.0009(9) 0.0046(10) 0.0014(10)
C16 0.0439(17) 0.0357(14) 0.0371(14) 0.0051(11) -0.0133(12) -0.0018(12)
C17 0.0450(17) 0.0317(13) 0.0450(15) 0.0059(11) -0.0075(13) -0.0011(12)
C18 0.0355(16) 0.0360(13) 0.0329(13) -0.0072(10) 0.0026(11) -0.0054(11)
C19 0.0433(17) 0.0478(16) 0.0288(13) -0.0013(11) -0.0090(12) 0.0005(13)
C20 0.0488(18) 0.0344(14) 0.0302(13) 0.0067(10) -0.0050(12) 0.0014(12)
C21 0.087(3) 0.0431(16) 0.0473(18) -0.0062(14) 0.0222(17) -0.0216(16)
C22 0.204(5) 0.049(2) 0.082(3) -0.0130(19) 0.066(3) -0.053(3)

loop_
_atom_type_symbol
_atom_type_description
_atom_type_scat_dispersion_real
_atom_type_scat_dispersion_imag
_atom_type_scat_source
C C 0.0033 0.0016 'International Tables Vol C Tables 4.2.6.8 and 6.1.1.4'
H H 0.0000 0.0000 'International Tables Vol C Tables 4.2.6.8 and 6.1.1.4'
Br Br -0.2901 2.4595 'International Tables Vol C Tables 4.2.6.8 and 6.1.1.4'
N N 0.0061 0.0033 'International Tables Vol C Tables 4.2.6.8 and 6.1.1.4'
O O 0.0106 0.0060 'International Tables Vol C Tables 4.2.6.8 and 6.1.1.4'

loop_
_geom_angle_atom_site_label_1
_geom_angle_atom_site_label_2
_geom_angle_atom_site_label_3
_geom_angle
C10 O1 C7 107.0(2)
C21 O2 C13 116.58(19)
O5 N1 O4 124.1(2)
O5 N1 C18 117.8(2)
O4 N1 C18 118.1(2)
C2 C1 C6 121.4(3)
C2 C1 H1 119.3
C6 C1 H1 119.3
C3 C2 C1 119.0(2)
C3 C2 H2 120.5
C1 C2 H2 120.5
C2 C3 C4 121.5(3)
C2 C3 Br1 118.4(2)
C4 C3 Br1 120.1(2)
C3 C4 C5 118.9(3)
C3 C4 H4 120.5
C5 C4 H4 120.5
C4 C5 C6 121.2(2)
C4 C5 H5 119.4
C6 C5 H5 119.4
C5 C6 C1 118.0(2)
C5 C6 C7 122.1(2)
C1 C6 C7 119.9(2)
C8 C7 O1 109.2(2)
C8 C7 C6 135.8(2)
O1 C7 C6 114.9(2)
C7 C8 C9 106.7(2)
C7 C8 C14 133.5(2)
C9 C8 C14 119.7(2)
C10 C9 C8 106.4(2)
C10 C9 C11 132.6(3)
C8 C9 C11 120.9(2)
C9 C10 O1 110.7(2)
C9 C10 H10 124.6
O1 C10 H10 124.6
C12 C11 C9 119.5(3)
C12 C11 H11 120.3
C9 C11 H11 120.3
C11 C12 C13 121.5(2)
C11 C12 H12 119.2
C13 C12 H12 119.2
O2 C13 C12 108.8(2)
O2 C13 C14 104.40(18)
C12 C13 C14 114.6(2)
O2 C13 H13 109.6
C12 C13 H13 109.6
C14 C13 H13 109.6
C8 C14 C15 113.22(19)
C8 C14 C13 109.2(2)
C15 C14 C13 109.43(18)
C8 C14 H14 108.3
C15 C14 H14 108.3
C13 C14 H14 108.3
C20 C15 C16 118.8(2)
C20 C15 C14 119.9(2)
C16 C15 C14 121.4(2)
C17 C16 C15 120.6(2)
C17 C16 H16 119.7
C15 C16 H16 119.7
C18 C17 C16 119.0(2)
C18 C17 H17 120.5
C16 C17 H17 120.5
C17 C18 C19 121.9(2)
C17 C18 N1 119.0(2)
C19 C18 N1 119.0(2)
C18 C19 C20 118.5(2)
C18 C19 H19 120.7
C20 C19 H19 120.7
C19 C20 C15 121.2(2)
C19 C20 H20 119.4
C15 C20 H20 119.4
O3 C21 O2 124.1(3)
O3 C21 C22 125.7(3)
O2 C21 C22 110.2(2)
C21 C22 H22A 109.5
C21 C22 H22B 109.5
H22A C22 H22B 109.5
C21 C22 H22C 109.5
H22A C22 H22C 109.5
H22B C22 H22C 109.5

loop_
_geom_bond_atom_site_label_1
_geom_bond_atom_site_label_2
_geom_bond_distance
Br1 C3 1.899(3)
O1 C10 1.357(3)
O1 C7 1.382(3)
O2 C21 1.344(3)
O2 C13 1.470(3)
O3 C21 1.194(3)
O4 N1 1.219(3)
O5 N1 1.210(3)
N1 C18 1.477(3)
C1 C2 1.378(4)
C1 C6 1.393(3)
C1 H1 0.9300
C2 C3 1.369(4)
C2 H2 0.9300
C3 C4 1.379(4)
C4 C5 1.382(4)
C4 H4 0.9300
C5 C6 1.387(4)
C5 H5 0.9300
C6 C7 1.454(4)
C7 C8 1.360(3)
C8 C9 1.431(4)
C8 C14 1.500(3)
C9 C10 1.349(4)
C9 C11 1.447(4)
C10 H10 0.9300
C11 C12 1.326(4)
C11 H11 0.9300
C12 C13 1.497(4)
C12 H12 0.9300
C13 C14 1.537(3)
C13 H13 0.9800
C14 C15 1.529(3)
C14 H14 0.9800
C15 C20 1.384(4)
C15 C16 1.387(3)
C16 C17 1.384(4)
C16 H16 0.9300
C17 C18 1.369(4)
C17 H17 0.9300
C18 C19 1.374(4)
C19 C20 1.381(4)
C19 H19 0.9300
C20 H20 0.9300
C21 C22 1.489(4)
C22 H22A 0.9600
C22 H22B 0.9600
C22 H22C 0.9600

loop_
_geom_torsion_atom_site_label_1
_geom_torsion_atom_site_label_2
_geom_torsion_atom_site_label_3
_geom_torsion_atom_site_label_4
_geom_torsion
C6 C1 C2 C3 1.3(4)
C1 C2 C3 C4 -1.0(4)
C1 C2 C3 Br1 179.2(2)
C2 C3 C4 C5 0.1(5)
Br1 C3 C4 C5 179.8(2)
C3 C4 C5 C6 0.5(4)
C4 C5 C6 C1 -0.2(4)
C4 C5 C6 C7 178.0(3)
C2 C1 C6 C5 -0.7(4)
C2 C1 C6 C7 -179.0(2)
C10 O1 C7 C8 0.0(3)
C10 O1 C7 C6 178.0(2)
C5 C6 C7 C8 -15.9(4)
C1 C6 C7 C8 162.3(3)
C5 C6 C7 O1 166.7(2)
C1 C6 C7 O1 -15.1(3)
O1 C7 C8 C9 0.2(3)
C6 C7 C8 C9 -177.3(3)
O1 C7 C8 C14 -177.5(2)
C6 C7 C8 C14 5.0(5)
C7 C8 C9 C10 -0.3(3)
C14 C8 C9 C10 177.8(2)
C7 C8 C9 C11 176.1(2)
C14 C8 C9 C11 -5.8(3)
C8 C9 C10 O1 0.3(3)
C11 C9 C10 O1 -175.5(3)
C7 O1 C10 C9 -0.2(3)
C10 C9 C11 C12 164.2(3)
C8 C9 C11 C12 -11.1(4)
C9 C11 C12 C13 -2.5(4)
C21 O2 C13 C12 -76.5(3)
C21 O2 C13 C14 160.7(3)
C11 C12 C13 O2 -85.2(3)
C11 C12 C13 C14 31.2(4)
C7 C8 C14 C15 87.4(3)
C9 C8 C14 C15 -90.1(3)
C7 C8 C14 C13 -150.4(3)
C9 C8 C14 C13 32.0(3)
O2 C13 C14 C8 75.5(2)
C12 C13 C14 C8 -43.4(3)
O2 C13 C14 C15 -160.1(2)
C12 C13 C14 C15 81.0(3)
C8 C14 C15 C20 -161.8(2)
C13 C14 C15 C20 76.2(3)
C8 C14 C15 C16 18.5(3)
C13 C14 C15 C16 -103.5(3)
C20 C15 C16 C17 -0.3(4)
C14 C15 C16 C17 179.4(2)
C15 C16 C17 C18 0.1(4)
C16 C17 C18 C19 0.2(4)
C16 C17 C18 N1 178.3(2)
O5 N1 C18 C17 172.5(3)
O4 N1 C18 C17 -7.7(4)
O5 N1 C18 C19 -9.3(4)
O4 N1 C18 C19 170.5(3)
C17 C18 C19 C20 -0.1(4)
N1 C18 C19 C20 -178.3(2)
C18 C19 C20 C15 -0.1(4)
C16 C15 C20 C19 0.4(4)
C14 C15 C20 C19 -179.3(2)
C13 O2 C21 O3 -0.4(5)
C13 O2 C21 C22 179.6(3)
